data_7111574
loop_
_publ_author_name
'Zhang, Ren-Chun'
'Yao, Hua-Gang'
'Ji, Shou-Hua'
'Liu, Mei-Chen'
'Ji, Min'
'An, Yong-Lin'

_publ_section_title
;
 (H2en)2Cu8Sn3S12: a trigonal CuS3-based open-framework sulfide with
 interesting ion-exchange properties
;
_journal_issue 25
_journal_name_full 'Chemical Communications'
_journal_page_first 4550
_journal_page_last 4552
_journal_paper_doi 10.1039/b924581b
_journal_volume 46
_journal_year 2010
_chemical_formula_sum 'C24 Cs5.64 Cu80 N24 S120 Sn30'
_chemical_formula_weight 13867.79
_chemical_name_systematic
;
?
;
_space_group_IT_number 222
_symmetry_cell_setting cubic
_symmetry_space_group_name_Hall '-P 4a 2bc 3'
_symmetry_space_group_name_H-M 'P n -3 n :2'
_atom_sites_solution_hydrogens none
_atom_sites_solution_primary direct
_atom_sites_solution_secondary difmap
_audit_creation_method SHELXL-97
_cell_angle_alpha 90.00
_cell_angle_beta 90.00
_cell_angle_gamma 90.00
_cell_formula_units_Z 2
_cell_length_a 25.3455(15)
_cell_length_b 25.3455(15)
_cell_length_c 25.3455(15)
_cell_measurement_reflns_used 13764
_cell_measurement_temperature 293(2)
_cell_measurement_theta_max 28.059
_cell_measurement_theta_min 2.263
_cell_volume 16281.8(17)
_computing_cell_refinement 'Bruker SMART'
_computing_data_collection 'Bruker SMART'
_computing_data_reduction 'Bruker SMART'
_computing_structure_refinement 'SHELXL-97 (Sheldrick, 1997)'
_computing_structure_solution 'SHELXS-97 (Sheldrick, 1990)'
_diffrn_ambient_temperature 293(2)
_diffrn_measured_fraction_theta_full 0.981
_diffrn_measured_fraction_theta_max 0.981
_diffrn_measurement_device_type 'Smart Apex II CCD'
_diffrn_measurement_method 'phi and omega scans'
_diffrn_radiation_monochromator graphite
_diffrn_radiation_source 'fine-focus sealed tube'
_diffrn_radiation_type MoK\a
_diffrn_radiation_wavelength 0.71073
_diffrn_reflns_av_R_equivalents 0.0000
_diffrn_reflns_av_sigmaI/netI 0.0362
_diffrn_reflns_limit_h_max 19
_diffrn_reflns_limit_h_min 0
_diffrn_reflns_limit_k_max 23
_diffrn_reflns_limit_k_min 0
_diffrn_reflns_limit_l_max 34
_diffrn_reflns_limit_l_min 2
_diffrn_reflns_number 3577
_diffrn_reflns_theta_full 29.02
_diffrn_reflns_theta_max 29.02
_diffrn_reflns_theta_min 2.27
_diffrn_standards_decay_% 0
_exptl_absorpt_coefficient_mu 8.765
_exptl_absorpt_correction_type none
_exptl_crystal_colour red
_exptl_crystal_density_diffrn 2.830
_exptl_crystal_density_method 'not measured'
_exptl_crystal_description block
_exptl_crystal_F_000 12732
_exptl_crystal_size_max 0.3
_exptl_crystal_size_mid 0.3
_exptl_crystal_size_min 0.3
_platon_squeeze_details
;
;
_refine_diff_density_max 1.454
_refine_diff_density_min -2.317
_refine_diff_density_rms 0.230
_refine_ls_extinction_method none
_refine_ls_goodness_of_fit_ref 0.996
_refine_ls_hydrogen_treatment constr
_refine_ls_matrix_type full
_refine_ls_number_parameters 115
_refine_ls_number_reflns 3577
_refine_ls_number_restraints 3
_refine_ls_restrained_S_all 0.996
_refine_ls_R_factor_all 0.0573
_refine_ls_R_factor_gt 0.0438
_refine_ls_shift/su_max 0.001
_refine_ls_shift/su_mean 0.000
_refine_ls_structure_factor_coef Fsqd
_refine_ls_weighting_details 'calc w=1/[\s^2^(Fo^2^)+(0.1591P)^2^+0.2000P] where P=(Fo^2^+2Fc^2^)/3'
_refine_ls_weighting_scheme calc
_refine_ls_wR_factor_gt 0.1798
_refine_ls_wR_factor_ref 0.1934
_reflns_number_gt 2949
_reflns_number_total 3577
_reflns_threshold_expression >2sigma(I)
_cod_data_source_file B924581Bsup1.cif
_cod_data_source_block 1Cs
_cod_original_sg_symbol_H-M Pn-3n
_cod_database_code 7111574

loop_
_symmetry_equiv_pos_as_xyz
'x, y, z'
'-x+1/2, -y+1/2, z'
'-x+1/2, y, -z+1/2'
'x, -y+1/2, -z+1/2'
'z, x, y'
'z, -x+1/2, -y+1/2'
'-z+1/2, -x+1/2, y'
'-z+1/2, x, -y+1/2'
'y, z, x'
'-y+1/2, z, -x+1/2'
'y, -z+1/2, -x+1/2'
'-y+1/2, -z+1/2, x'
'y, x, -z+1/2'
'-y+1/2, -x+1/2, -z+1/2'
'y, -x+1/2, z'
'-y+1/2, x, z'
'x, z, -y+1/2'
'-x+1/2, z, y'
'-x+1/2, -z+1/2, -y+1/2'
'x, -z+1/2, y'
'z, y, -x+1/2'
'z, -y+1/2, x'
'-z+1/2, y, x'
'-z+1/2, -y+1/2, -x+1/2'
'-x, -y, -z'
'x-1/2, y-1/2, -z'
'x-1/2, -y, z-1/2'
'-x, y-1/2, z-1/2'
'-z, -x, -y'
'-z, x-1/2, y-1/2'
'z-1/2, x-1/2, -y'
'z-1/2, -x, y-1/2'
'-y, -z, -x'
'y-1/2, -z, x-1/2'
'-y, z-1/2, x-1/2'
'y-1/2, z-1/2, -x'
'-y, -x, z-1/2'
'y-1/2, x-1/2, z-1/2'
'-y, x-1/2, -z'
'y-1/2, -x, -z'
'-x, -z, y-1/2'
'x-1/2, -z, -y'
'x-1/2, z-1/2, y-1/2'
'-x, z-1/2, -y'
'-z, -y, x-1/2'
'-z, y-1/2, -x'
'z-1/2, -y, -x'
'z-1/2, y-1/2, x-1/2'

loop_
_atom_site_label
_atom_site_type_symbol
_atom_site_fract_x
_atom_site_fract_y
_atom_site_fract_z
_atom_site_U_iso_or_equiv
_atom_site_adp_type
_atom_site_occupancy
_atom_site_symmetry_multiplicity
_atom_site_calc_flag
_atom_site_refinement_flags
N1 N 0.4070(3) 0.7500 0.4070(3) 0.050(3) Uiso 1 2 d SD
N2 N 0.5112(4) 0.7500 0.5112(4) 0.057(3) Uiso 1 2 d SD
C1 C 0.4574(6) 0.7607(9) 0.4314(7) 0.063(5) Uiso 0.50 1 d PD
C2 C 0.4589(7) 0.7432(9) 0.4883(7) 0.072(6) Uiso 0.50 1 d PD
Sn2 Sn 0.2500 0.7500 0.5000 0.0209(2) Uani 1 4 d S
Sn1 Sn 0.378170(18) 0.567061(18) 0.384928(18) 0.02216(19) Uani 1 1 d .
Cu2 Cu 0.34856(3) 0.65215(3) 0.50935(4) 0.0313(3) Uani 1 1 d .
Cu4 Cu 0.48090(4) 0.60354(4) 0.49307(4) 0.0335(3) Uani 1 1 d .
Cu3 Cu 0.56612(4) 0.56612(4) 0.56612(4) 0.0325(4) Uani 1 3 d S
Cu1 Cu 0.25275(3) 0.62497(4) 0.41007(4) 0.0342(3) Uani 1 1 d .
S1 S 0.43036(6) 0.49040(6) 0.36434(6) 0.0262(4) Uani 1 1 d .
S3 S 0.39549(6) 0.58405(6) 0.47654(6) 0.0253(4) Uani 1 1 d .
S5 S 0.30087(6) 0.69106(6) 0.44676(7) 0.0281(4) Uani 1 1 d .
S2 S 0.40413(7) 0.64272(6) 0.33410(6) 0.0273(4) Uani 1 1 d .
S4 S 0.28648(7) 0.55066(8) 0.37629(9) 0.0395(5) Uani 1 1 d .
Cs1 Cs 0.2500 0.5990(4) 0.2500 0.102(3) Uiso 0.32 4 d SP
Cs1' Cs 0.2500 0.4980(10) 0.2500 0.096(6) Uiso 0.10 4 d SP
Cs3 Cs 0.3160(8) 0.7500 0.3160(8) 0.101(8) Uiso 0.06 2 d SP
Cs2 Cs 0.3196(13) 0.4380(12) 0.2895(13) 0.092(8) Uiso 0.03 1 d P
Cs5 Cs 0.2500 0.6169(8) 0.2500 0.095(5) Uiso 0.16 4 d SP
Cs4 Cs 0.3164(13) 0.4085(12) 0.3504(12) 0.097(8) Uiso 0.03 1 d P

loop_
_atom_site_aniso_label
_atom_site_aniso_U_11
_atom_site_aniso_U_22
_atom_site_aniso_U_33
_atom_site_aniso_U_23
_atom_site_aniso_U_13
_atom_site_aniso_U_12
Sn2 0.0186(3) 0.0186(3) 0.0254(4) 0.000 0.000 0.000
Sn1 0.0220(3) 0.0221(3) 0.0223(3) -0.00050(15) 0.00053(15) 0.00203(15)
Cu2 0.0283(4) 0.0289(5) 0.0367(5) 0.0012(3) 0.0011(3) 0.0013(3)
Cu4 0.0341(5) 0.0367(5) 0.0298(5) 0.0018(3) 0.0041(4) 0.0022(4)
Cu3 0.0325(4) 0.0325(4) 0.0325(4) 0.0031(4) 0.0031(4) 0.0031(4)
Cu1 0.0289(5) 0.0347(5) 0.0390(6) -0.0014(4) 0.0003(3) 0.0015(3)
S1 0.0292(8) 0.0244(8) 0.0252(8) -0.0002(6) 0.0042(6) 0.0055(6)
S3 0.0285(8) 0.0261(8) 0.0212(7) 0.0015(6) 0.0012(6) 0.0052(6)
S5 0.0229(7) 0.0276(8) 0.0337(8) -0.0055(6) 0.0009(6) 0.0045(6)
S2 0.0351(9) 0.0254(8) 0.0216(7) 0.0042(6) -0.0023(6) 0.0005(6)
S4 0.0229(8) 0.0375(10) 0.0581(12) -0.0151(8) -0.0025(8) -0.0012(7)

loop_
_atom_type_symbol
_atom_type_description
_atom_type_scat_dispersion_real
_atom_type_scat_dispersion_imag
_atom_type_scat_source
C C 0.0033 0.0016 'International Tables Vol C Tables 4.2.6.8 and 6.1.1.4'
H H 0.0000 0.0000 'International Tables Vol C Tables 4.2.6.8 and 6.1.1.4'
N N 0.0061 0.0033 'International Tables Vol C Tables 4.2.6.8 and 6.1.1.4'
S S 0.1246 0.1234 'International Tables Vol C Tables 4.2.6.8 and 6.1.1.4'
Cu Cu 0.3201 1.2651 'International Tables Vol C Tables 4.2.6.8 and 6.1.1.4'
Sn Sn -0.6537 1.4246 'International Tables Vol C Tables 4.2.6.8 and 6.1.1.4'
Cs Cs -0.3680 2.1192 'International Tables Vol C Tables 4.2.6.8 and 6.1.1.4'

loop_
_geom_angle_atom_site_label_1
_geom_angle_atom_site_label_2
_geom_angle_atom_site_label_3
_geom_angle
_geom_angle_site_symmetry_1
_geom_angle_site_symmetry_3
C2 C1 N1 157(2) 22_565 .
N1 C1 C2 112.1(12) . .
C1 C2 N2 155(3) 22_565 .
N2 C2 C1 111.6(13) . .
S5 Sn2 S5 111.27(8) 39_666 40_566
S5 Sn2 S5 108.58(4) 39_666 .
S5 Sn2 S5 108.58(4) 40_566 .
S5 Sn2 S5 108.58(4) 39_666 2_565
S5 Sn2 S5 108.58(4) 40_566 2_565
S5 Sn2 S5 111.27(8) . 2_565
S4 Sn1 S2 111.03(7) . .
S4 Sn1 S3 107.45(7) . .
S2 Sn1 S3 108.98(6) . .
S4 Sn1 S1 112.15(6) . .
S2 Sn1 S1 112.18(6) . .
S3 Sn1 S1 104.70(6) . .
S5 Cu2 S2 133.26(7) . 33_666
S5 Cu2 S3 111.27(7) . .
S2 Cu2 S3 115.45(7) 33_666 .
S1 Cu4 S3 126.95(7) 33_666 29_666
S1 Cu4 S3 123.67(7) 33_666 .
S3 Cu4 S3 107.64(5) 29_666 .
S1 Cu4 Cu3 48.87(5) 33_666 .
S3 Cu4 Cu3 101.31(5) 29_666 .
S3 Cu4 Cu3 137.34(6) . .
S1 Cu3 S1 118.88(2) 33_666 25_666
S1 Cu3 S1 118.88(2) 33_666 29_666
S1 Cu3 S1 118.88(2) 25_666 29_666
S1 Cu3 Cu4 134.93(7) 33_666 9
S1 Cu3 Cu4 99.03(5) 25_666 9
S1 Cu3 Cu4 47.55(5) 29_666 9
S1 Cu3 Cu4 99.03(5) 33_666 5
S1 Cu3 Cu4 47.55(5) 25_666 5
S1 Cu3 Cu4 134.93(7) 29_666 5
Cu4 Cu3 Cu4 88.76(5) 9 5
S1 Cu3 Cu4 47.55(5) 33_666 .
S1 Cu3 Cu4 134.93(7) 25_666 .
S1 Cu3 Cu4 99.03(5) 29_666 .
Cu4 Cu3 Cu4 88.76(5) 9 .
Cu4 Cu3 Cu4 88.76(5) 5 .
S4 Cu1 S2 121.05(7) . 23
S4 Cu1 S5 124.90(7) . .
S2 Cu1 S5 113.89(7) 23 .
Cu4 S1 Cu3 83.58(7) 29_666 25_666
Cu4 S1 Sn1 97.82(7) 29_666 .
Cu3 S1 Sn1 111.22(7) 25_666 .
Cu4 S3 Cu2 119.85(8) 33_666 .
Cu4 S3 Cu4 95.23(7) 33_666 .
Cu2 S3 Cu4 105.65(7) . .
Cu4 S3 Sn1 108.18(7) 33_666 .
Cu2 S3 Sn1 113.41(7) . .
Cu4 S3 Sn1 113.17(7) . .
Cu2 S5 Cu1 104.88(7) . .
Cu2 S5 Sn2 99.64(7) . .
Cu1 S5 Sn2 113.73(7) . .
Cu2 S2 Cu1 96.13(7) 29_666 21
Cu2 S2 Sn1 105.33(7) 29_666 .
Cu1 S2 Sn1 112.53(7) 21 .
Cu1 S4 Sn1 101.04(7) . .

loop_
_geom_bond_atom_site_label_1
_geom_bond_atom_site_label_2
_geom_bond_distance
_geom_bond_site_symmetry_2
N1 C1 1.445(9) .
N1 C1 1.445(9) 22_565
N2 C2 1.459(10) .
N2 C2 1.459(10) 22_565
C1 C2 1.509(10) .
Sn2 S5 2.3906(16) 39_666
Sn2 S5 2.3906(16) 40_566
Sn2 S5 2.3906(16) .
Sn2 S5 2.3906(16) 2_565
Sn1 S4 2.3709(18) .
Sn1 S2 2.4021(16) .
Sn1 S3 2.4020(16) .
Sn1 S1 2.4078(15) .
Cu2 S5 2.2250(19) .
Cu2 S2 2.2314(19) 33_666
Cu2 S3 2.2550(18) .
Cu4 S1 2.2267(19) 33_666
Cu4 S3 2.2327(18) 29_666
Cu4 S3 2.2596(19) .
Cu4 Cu3 2.9989(14) .
Cu3 S1 2.2731(16) 33_666
Cu3 S1 2.2731(16) 25_666
Cu3 S1 2.2731(16) 29_666
Cu3 Cu4 2.9989(14) 9
Cu3 Cu4 2.9989(14) 5
Cu1 S4 2.239(2) .
Cu1 S2 2.2518(18) 23
Cu1 S5 2.2709(19) .
S1 Cu4 2.2267(19) 29_666
S1 Cu3 2.2731(16) 25_666
S3 Cu4 2.2327(18) 33_666
S2 Cu2 2.2314(19) 29_666
S2 Cu1 2.2518(18) 21

loop_
_platon_squeeze_void_nr
_platon_squeeze_void_average_x
_platon_squeeze_void_average_y
_platon_squeeze_void_average_z
_platon_squeeze_void_volume
_platon_squeeze_void_count_electrons
_platon_squeeze_void_content
1 0.000 0.000 0.000 8 1 ' '
2 0.000 0.000 0.500 8 1 ' '
3 0.000 0.500 0.000 8 1 ' '
4 0.000 0.500 0.500 8 1 ' '
5 0.250 0.250 0.250 76 5 ' '
6 0.500 0.000 0.000 8 1 ' '
7 0.500 0.000 0.500 8 1 ' '
8 0.500 0.500 0.000 8 1 ' '
9 0.500 0.500 0.500 8 1 ' '
10 0.750 0.750 0.750 76 5 ' '
